data_4060089
_journal_name_full Organometallics
_journal_paper_doi 10.1021/om049175y
_journal_year 2005
_chemical_formula_sum 'C31 H34 As2 Cl2 F6 O8 Pt S2'
_chemical_formula_weight 1128.53
_space_group_IT_number 14
_symmetry_cell_setting monoclinic
_symmetry_space_group_name_Hall '-P 2yn'
_symmetry_space_group_name_H-M 'P 1 21/n 1'
_atom_sites_solution_hydrogens geom
_atom_sites_solution_primary direct
_atom_sites_solution_secondary difmap
_cell_angle_alpha 90.00
_cell_angle_beta 92.132(2)
_cell_angle_gamma 90.00
_cell_formula_units_Z 4
_cell_length_a 11.4180(13)
_cell_length_b 21.677(3)
_cell_length_c 16.1975(18)
_cell_measurement_reflns_used ?
_cell_measurement_temperature 293(2)
_cell_measurement_theta_max ?
_cell_measurement_theta_min ?
_cell_volume 4006.2(8)
_diffrn_ambient_temperature 293(2)
_diffrn_detector_area_resol_mean ?
_diffrn_measurement_device_type 'CCD area detector'
_diffrn_measurement_method 'phi and omega scans'
_diffrn_radiation_monochromator graphite
_diffrn_radiation_source 'fine-focus sealed tube'
_diffrn_radiation_type MoK\a
_diffrn_radiation_wavelength 0.71073
_diffrn_reflns_av_R_equivalents 0.1505
_diffrn_reflns_av_sigmaI/netI 0.1221
_diffrn_reflns_limit_h_max 13
_diffrn_reflns_limit_h_min -12
_diffrn_reflns_limit_k_max 25
_diffrn_reflns_limit_k_min -14
_diffrn_reflns_limit_l_max 19
_diffrn_reflns_limit_l_min -17
_diffrn_reflns_number 20742
_diffrn_reflns_theta_max 25.00
_diffrn_reflns_theta_min 2.02
_diffrn_standards_decay_% ?
_diffrn_standards_interval_count ?
_diffrn_standards_interval_time ?
_diffrn_standards_number ?
_exptl_absorpt_coefficient_mu 5.452
_exptl_absorpt_correction_T_max ?
_exptl_absorpt_correction_T_min ?
_exptl_absorpt_correction_type none
_exptl_absorpt_process_details ?
_exptl_crystal_colour corlourless
_exptl_crystal_density_diffrn 1.871
_exptl_crystal_density_meas 0
_exptl_crystal_density_method 'not measured'
_exptl_crystal_description bar
_exptl_crystal_F_000 2192
_exptl_crystal_size_max 0.22
_exptl_crystal_size_mid 0.18
_exptl_crystal_size_min 0.08
_refine_ls_extinction_coef ?
_refine_ls_extinction_method none
_refine_ls_goodness_of_fit_ref 0.937
_refine_ls_hydrogen_treatment mixed
_refine_ls_matrix_type full
_refine_ls_number_parameters 473
_refine_ls_number_reflns 7053
_refine_ls_number_restraints 6
_refine_ls_restrained_S_all 0.937
_refine_ls_R_factor_all 0.0784
_refine_ls_R_factor_gt 0.0584
_refine_ls_shift/su_max 0.001
_refine_ls_shift/su_mean 0.000
_refine_ls_structure_factor_coef Fsqd
_refine_ls_weighting_details 'calc w=1/[\s^2^(Fo^2^)+(0.0668P)^2^+0.0000P] where P=(Fo^2^+2Fc^2^)/3'
_refine_ls_weighting_scheme calc
_refine_ls_wR_factor_gt 0.1372
_refine_ls_wR_factor_ref 0.1453
_reflns_number_gt 4885
_reflns_number_total 7053
_reflns_threshold_expression >2sigma(I)
_cod_depositor_comments
;
The following automatic conversions were performed:
'_symmetry_cell_setting' value 'Monoclinic' changed to 'monoclinic'
according to '/home/saulius/struct/CIF-dictionaries/cif_core.dic'
dictionary named 'cif_core.dic' version 2.4.1 from 2010-06-29.

Automatic conversion script
Id: cif_fix_enum 1527 2010-12-29 10:47:43Z saulius 
;
_cod_original_sg_symbol_H-M P2(1)/n
_cod_database_code 4060089

loop_
_symmetry_equiv_pos_as_xyz
'x, y, z'
'-x+1/2, y+1/2, -z+1/2'
'-x, -y, -z'
'x-1/2, -y-1/2, z-1/2'

loop_
_atom_site_label
_atom_site_type_symbol
_atom_site_fract_x
_atom_site_fract_y
_atom_site_fract_z
_atom_site_U_iso_or_equiv
_atom_site_adp_type
_atom_site_occupancy
_atom_site_symmetry_multiplicity
_atom_site_calc_flag
_atom_site_refinement_flags
_atom_site_disorder_assembly
_atom_site_disorder_group
Pt1 Pt 0.27243(3) 0.645945(16) 0.75303(2) 0.03829(14) Uani 1 1 d . . .
As1 As 0.44407(8) 0.61900(5) 0.68830(6) 0.0475(3) Uani 1 1 d . . .
As2 As 0.36212(7) 0.64460(4) 0.88441(6) 0.0432(2) Uani 1 1 d . . .
O1 O 0.1150(5) 0.6699(3) 0.8099(4) 0.0505(16) Uani 1 1 d D . .
O2 O 0.1776(5) 0.6536(3) 0.6381(4) 0.0507(16) Uani 1 1 d D . .
O3 O 0.0487(7) 0.7778(4) 0.7522(7) 0.103(3) Uani 1 1 d . . .
O4 O 0.0023(10) 0.8551(5) 0.6495(10) 0.175(7) Uani 1 1 d . . .
O5 O 0.1464(9) 0.7757(4) 0.6217(6) 0.106(3) Uani 1 1 d . . .
O6 O -0.1804(6) 0.5319(4) 0.7035(6) 0.095(3) Uani 1 1 d . . .
O7 O -0.0204(6) 0.5711(4) 0.7886(5) 0.080(2) Uani 1 1 d . . .
O8 O -0.0255(7) 0.5927(4) 0.6467(5) 0.089(3) Uani 1 1 d . . .
C1 C 0.5589(7) 0.6831(4) 0.6951(5) 0.045(2) Uani 1 1 d . . .
C2 C 0.6753(8) 0.6733(5) 0.6747(6) 0.060(3) Uani 1 1 d . . .
H2 H 0.6977 0.6346 0.6563 0.072 Uiso 1 1 calc R . .
C3 C 0.7557(9) 0.7186(6) 0.6813(7) 0.068(3) Uani 1 1 d . . .
H3 H 0.8323 0.7106 0.6670 0.082 Uiso 1 1 calc R . .
C4 C 0.7274(9) 0.7760(6) 0.7085(7) 0.068(3) Uani 1 1 d . . .
H4 H 0.7842 0.8066 0.7142 0.082 Uiso 1 1 calc R . .
C5 C 0.6125(10) 0.7876(5) 0.7274(8) 0.077(3) Uani 1 1 d . . .
H5 H 0.5910 0.8269 0.7442 0.092 Uiso 1 1 calc R . .
C6 C 0.5295(9) 0.7415(5) 0.7215(7) 0.064(3) Uani 1 1 d . . .
H6 H 0.4529 0.7498 0.7356 0.076 Uiso 1 1 calc R . .
C7 C 0.4106(8) 0.6051(5) 0.5724(6) 0.060(3) Uani 1 1 d . . .
C8 C 0.4407(11) 0.6470(6) 0.5140(7) 0.081(4) Uani 1 1 d . . .
H8 H 0.4805 0.6829 0.5296 0.098 Uiso 1 1 calc R . .
C9 C 0.4116(15) 0.6361(9) 0.4311(9) 0.111(5) Uani 1 1 d . . .
H9 H 0.4317 0.6650 0.3917 0.133 Uiso 1 1 calc R . .
C10 C 0.3543(15) 0.5837(10) 0.4067(11) 0.115(6) Uani 1 1 d . . .
H10 H 0.3352 0.5764 0.3512 0.138 Uiso 1 1 calc R . .
C11 C 0.3264(13) 0.5430(9) 0.4647(10) 0.118(6) Uani 1 1 d . . .
H11 H 0.2879 0.5069 0.4486 0.141 Uiso 1 1 calc R . .
C12 C 0.3527(11) 0.5527(8) 0.5487(8) 0.106(5) Uani 1 1 d . . .
H12 H 0.3310 0.5239 0.5878 0.127 Uiso 1 1 calc R . .
C13 C 0.5205(10) 0.5435(5) 0.7276(8) 0.076(3) Uani 1 1 d . . .
H13A H 0.5069 0.5118 0.6862 0.092 Uiso 1 1 calc R . .
H13B H 0.6043 0.5509 0.7318 0.092 Uiso 1 1 calc R . .
C14 C 0.4828(12) 0.5188(6) 0.8091(10) 0.098(4) Uani 1 1 d . . .
H14A H 0.4992 0.4749 0.8100 0.117 Uiso 1 1 calc R . .
H14B H 0.3984 0.5234 0.8105 0.117 Uiso 1 1 calc R . .
C15 C 0.5349(10) 0.5459(6) 0.8877(8) 0.076(3) Uani 1 1 d . . .
H15A H 0.5000 0.5253 0.9339 0.092 Uiso 1 1 calc R . .
H15B H 0.6181 0.5366 0.8904 0.092 Uiso 1 1 calc R . .
C16 C 0.5205(8) 0.6136(6) 0.8985(7) 0.068(3) Uani 1 1 d . . .
H16A H 0.5690 0.6344 0.8593 0.081 Uiso 1 1 calc R . .
H16B H 0.5500 0.6246 0.9535 0.081 Uiso 1 1 calc R . .
C17 C 0.2739(7) 0.5946(4) 0.9575(5) 0.045(2) Uani 1 1 d . . .
C18 C 0.2108(8) 0.5461(5) 0.9256(6) 0.055(3) Uani 1 1 d . . .
H18 H 0.2064 0.5392 0.8690 0.066 Uiso 1 1 calc R . .
C19 C 0.1520(8) 0.5065(5) 0.9801(7) 0.063(3) Uani 1 1 d . . .
H19 H 0.1090 0.4731 0.9596 0.076 Uiso 1 1 calc R . .
C20 C 0.1592(8) 0.5182(6) 1.0641(7) 0.067(3) Uani 1 1 d . . .
H20 H 0.1210 0.4924 1.1003 0.081 Uiso 1 1 calc R . .
C21 C 0.2209(9) 0.5664(6) 1.0934(6) 0.065(3) Uani 1 1 d . . .
H21 H 0.2241 0.5740 1.1499 0.078 Uiso 1 1 calc R . .
C22 C 0.2796(8) 0.6049(5) 1.0417(6) 0.056(3) Uani 1 1 d . . .
H22 H 0.3230 0.6378 1.0634 0.068 Uiso 1 1 calc R . .
C23 C 0.3667(8) 0.7269(5) 0.9272(5) 0.049(2) Uani 1 1 d . . .
C24 C 0.2651(10) 0.7579(5) 0.9415(7) 0.069(3) Uani 1 1 d . . .
H24 H 0.1937 0.7377 0.9336 0.083 Uiso 1 1 calc R . .
C25 C 0.2661(12) 0.8179(6) 0.9671(7) 0.076(3) Uani 1 1 d . . .
H25 H 0.1961 0.8378 0.9776 0.091 Uiso 1 1 calc R . .
C26 C 0.3695(16) 0.8486(7) 0.9774(7) 0.092(4) Uani 1 1 d . . .
H26 H 0.3701 0.8894 0.9951 0.110 Uiso 1 1 calc R . .
C27 C 0.4729(13) 0.8194(6) 0.9616(7) 0.085(4) Uani 1 1 d . . .
H27 H 0.5436 0.8405 0.9675 0.102 Uiso 1 1 calc R . .
C28 C 0.4717(10) 0.7590(6) 0.9373(7) 0.070(3) Uani 1 1 d . . .
H28 H 0.5420 0.7391 0.9273 0.084 Uiso 1 1 calc R . .
C29 C 0.2006(10) 0.8614(6) 0.7250(8) 0.067(3) Uani 1 1 d . . .
C30 C 0.0201(12) 0.4835(7) 0.6894(12) 0.097(5) Uani 1 1 d . . .
C31 C 0.8332(8) 0.6715(4) 0.9854(9) 0.159(8) Uani 1 1 d . . .
H31A H 0.7970 0.6311 0.9894 0.191 Uiso 1 1 calc R . .
H31B H 0.7913 0.6991 1.0211 0.191 Uiso 1 1 calc R . .
H1O1 H 0.0694 0.7010 0.8037 0.05(3) Uiso 1 1 d RD . .
H2O1 H 0.0726 0.6395 0.8234 0.14(6) Uiso 1 1 d RD . .
H1O2 H 0.1663 0.6883 0.6149 0.34(15) Uiso 1 1 d RD . .
H2O2 H 0.1204 0.6303 0.6245 0.25(11) Uiso 1 1 d RD . .
F1 F -0.0085(11) 0.4592(6) 0.6192(9) 0.202(6) Uani 1 1 d . . .
F2 F 0.1336(7) 0.4945(4) 0.6933(7) 0.150(4) Uani 1 1 d . . .
F3 F 0.0015(9) 0.4417(4) 0.7468(10) 0.186(6) Uani 1 1 d . . .
F4 F 0.2374(7) 0.8994(4) 0.6688(5) 0.112(3) Uani 1 1 d . . .
F5 F 0.1627(7) 0.8973(4) 0.7840(5) 0.105(2) Uani 1 1 d . . .
F6 F 0.2865(5) 0.8267(4) 0.7557(5) 0.104(3) Uani 1 1 d . . .
Cl1 Cl 0.9743(4) 0.6658(2) 1.0233(3) 0.1361(16) Uani 1 1 d . . .
Cl2 Cl 0.8136(4) 0.6960(3) 0.8893(3) 0.155(2) Uani 1 1 d . . .
S1 S -0.0610(2) 0.55165(13) 0.70814(18) 0.0583(7) Uani 1 1 d . . .
S2 S 0.0851(3) 0.81211(15) 0.6819(3) 0.0853(11) Uani 1 1 d . . .

loop_
_atom_site_aniso_label
_atom_site_aniso_U_11
_atom_site_aniso_U_22
_atom_site_aniso_U_33
_atom_site_aniso_U_23
_atom_site_aniso_U_13
_atom_site_aniso_U_12
Pt1 0.02883(19) 0.0495(2) 0.0365(2) -0.00012(17) 0.00173(13) -0.00225(15)
As1 0.0353(5) 0.0584(6) 0.0494(6) -0.0042(5) 0.0094(4) -0.0004(4)
As2 0.0343(5) 0.0542(6) 0.0407(5) 0.0032(5) -0.0033(4) -0.0065(4)
O1 0.035(3) 0.064(4) 0.053(4) -0.007(4) 0.004(3) -0.002(4)
O2 0.056(4) 0.060(4) 0.035(3) 0.007(3) -0.007(3) 0.004(3)
O3 0.062(5) 0.073(6) 0.176(10) 0.029(7) 0.032(6) 0.000(4)
O4 0.111(9) 0.111(9) 0.294(19) 0.056(10) -0.124(11) -0.015(6)
O5 0.154(9) 0.073(6) 0.089(6) -0.005(6) -0.014(6) -0.022(6)
O6 0.040(4) 0.105(7) 0.140(8) -0.011(6) -0.007(4) -0.012(4)
O7 0.070(5) 0.105(7) 0.065(5) 0.001(5) -0.009(4) -0.029(4)
O8 0.089(6) 0.098(6) 0.076(5) 0.026(5) -0.029(4) -0.027(5)
C1 0.033(5) 0.055(6) 0.048(5) -0.003(5) 0.007(4) -0.004(4)
C2 0.042(6) 0.070(7) 0.068(7) -0.009(6) 0.009(5) 0.003(5)
C3 0.040(6) 0.089(9) 0.077(8) -0.001(7) 0.008(5) -0.013(6)
C4 0.058(7) 0.079(9) 0.068(7) 0.017(7) 0.003(5) -0.019(6)
C5 0.081(8) 0.056(7) 0.093(9) 0.005(7) 0.015(7) -0.001(6)
C6 0.046(6) 0.050(6) 0.096(9) -0.001(6) 0.018(6) -0.005(5)
C7 0.042(5) 0.087(9) 0.051(6) -0.018(6) 0.016(5) -0.002(5)
C8 0.088(9) 0.107(11) 0.049(7) -0.017(7) 0.007(6) 0.010(7)
C9 0.120(13) 0.156(17) 0.057(9) 0.007(10) 0.005(8) 0.015(11)
C10 0.116(13) 0.138(16) 0.091(12) -0.043(13) -0.003(10) 0.017(12)
C11 0.105(12) 0.147(17) 0.100(12) -0.074(12) -0.008(10) -0.019(11)
C12 0.091(9) 0.144(14) 0.085(9) -0.053(10) 0.026(8) -0.039(9)
C13 0.070(8) 0.065(8) 0.096(9) 0.001(7) 0.029(7) 0.005(6)
C14 0.084(9) 0.057(8) 0.152(14) -0.005(10) 0.006(9) 0.009(7)
C15 0.059(7) 0.080(9) 0.089(9) 0.024(8) -0.008(6) 0.015(6)
C16 0.044(6) 0.092(9) 0.066(7) 0.010(7) -0.013(5) 0.004(6)
C17 0.036(5) 0.056(6) 0.043(5) 0.002(5) 0.003(4) -0.004(4)
C18 0.046(5) 0.071(7) 0.048(6) 0.005(6) -0.001(4) -0.007(5)
C19 0.046(6) 0.070(7) 0.075(8) 0.011(7) 0.011(5) -0.008(5)
C20 0.045(6) 0.089(9) 0.068(8) 0.013(7) 0.010(5) -0.001(6)
C21 0.069(7) 0.084(9) 0.042(6) 0.018(6) 0.007(5) 0.009(6)
C22 0.055(6) 0.072(8) 0.042(6) -0.004(5) -0.005(5) -0.003(5)
C23 0.057(6) 0.055(6) 0.035(5) -0.003(5) -0.007(4) -0.006(5)
C24 0.072(8) 0.064(8) 0.072(7) -0.024(6) 0.003(6) -0.010(6)
C25 0.096(9) 0.072(9) 0.061(7) -0.010(7) 0.011(6) 0.001(7)
C26 0.136(14) 0.085(10) 0.052(7) -0.010(7) -0.012(8) -0.019(10)
C27 0.109(11) 0.077(10) 0.068(8) 0.009(8) -0.020(7) -0.047(8)
C28 0.061(7) 0.081(9) 0.067(7) 0.007(7) -0.016(5) -0.024(6)
C29 0.056(7) 0.073(8) 0.073(8) 0.002(7) 0.001(6) -0.006(6)
C30 0.071(9) 0.069(10) 0.152(15) -0.013(11) 0.021(9) -0.002(7)
C31 0.100(12) 0.25(2) 0.130(15) 0.094(16) 0.005(10) -0.002(14)
F1 0.195(12) 0.162(11) 0.250(15) -0.126(12) 0.045(11) 0.008(9)
F2 0.064(5) 0.142(8) 0.248(12) 0.003(8) 0.043(6) 0.029(5)
F3 0.142(8) 0.074(6) 0.345(19) 0.063(9) 0.062(10) 0.023(6)
F4 0.122(6) 0.105(6) 0.109(6) -0.001(5) 0.013(5) -0.047(5)
F5 0.106(6) 0.094(6) 0.113(6) -0.020(5) -0.001(5) 0.002(4)
F6 0.057(4) 0.137(7) 0.116(6) -0.011(6) -0.024(4) 0.019(4)
Cl1 0.096(3) 0.161(4) 0.149(4) 0.025(4) -0.032(3) 0.003(3)
Cl2 0.096(3) 0.253(7) 0.114(3) 0.044(4) -0.013(2) -0.016(3)
S1 0.0413(13) 0.0607(17) 0.0722(18) 0.0008(15) -0.0095(12) -0.0053(12)
S2 0.0647(19) 0.062(2) 0.127(3) 0.022(2) -0.039(2) -0.0084(16)
